data_2208325
loop_
_publ_author_name
'Lei Cao'
'Jia-Geng Liu'
'Duan-Jun Xu'

_publ_section_title
;Tris(1<i>H</i>-benzimidazole-\k<i>N</i>^3^)(thiodiacetato-\k^3^<i>O</i>,<i>S</i>,<i>O</i>')cobalt(II)
 dihydrate
;
_journal_coeditor_code HB2005
_journal_issue 3
_journal_name_full 'Acta Crystallographica Section E'
_journal_page_first m579
_journal_page_last m581
_journal_paper_doi 10.1107/S1600536806005897
_journal_volume 62
_journal_year 2006
_chemical_formula_iupac '[Co (C7 H6 N2)3 (C4 H4 O4 S)].2H2 O'
_chemical_formula_moiety 'C25 H22 Co N6 O4 S, 2(H2 O)'
_chemical_formula_sum 'C25 H26 Co N6 O6 S'
_chemical_formula_weight 597.51
_chemical_name_systematic
;
 ?
;
_space_group_IT_number 61
_symmetry_cell_setting orthorhombic
_symmetry_space_group_name_Hall '-P 2ac 2ab'
_symmetry_space_group_name_H-M 'P b c a'
_atom_sites_solution_hydrogens 'difmap (O-H) and geom (others)'
_atom_sites_solution_primary direct
_atom_sites_solution_secondary difmap
_audit_creation_method SHELXL-97
_cell_angle_alpha 90.00
_cell_angle_beta 90.00
_cell_angle_gamma 90.00
_cell_formula_units_Z 8
_cell_length_a 10.3428(4)
_cell_length_b 19.8783(4)
_cell_length_c 25.8749(8)
_cell_measurement_reflns_used 28828
_cell_measurement_temperature 295(2)
_cell_measurement_theta_max 27.4
_cell_measurement_theta_min 1.9
_cell_volume 5319.8(3)
_computing_cell_refinement PROCESS-AUTO
_computing_data_collection 'PROCESS-AUTO (Rigaku, 1998)'
_computing_data_reduction 'CrystalStructure (Rigaku/MSC and Rigaku, 2002)'
_computing_molecular_graphics 'Ortep-3 for Windows (Farrugia, 1997)'
_computing_publication_material 'WinGX (Farrugia, 1999)'
_computing_structure_refinement 'SHELXL-97 (Sheldrick, 1997)'
_computing_structure_solution 'SIR-92 (Altomare <i>et al.</i>,  1993)'
_diffrn_ambient_temperature 295(2)
_diffrn_detector_area_resol_mean 10.00
_diffrn_measured_fraction_theta_full 0.99
_diffrn_measured_fraction_theta_max 0.99
_diffrn_measurement_device_type 'Rigaku R-AXIS RAPID'
_diffrn_measurement_method \w
_diffrn_radiation_monochromator graphite
_diffrn_radiation_source 'fine-focus sealed tube'
_diffrn_radiation_type MoK\a
_diffrn_radiation_wavelength 0.71073
_diffrn_reflns_av_R_equivalents 0.095
_diffrn_reflns_av_sigmaI/netI 0.053
_diffrn_reflns_limit_h_max 13
_diffrn_reflns_limit_h_min -13
_diffrn_reflns_limit_k_max 24
_diffrn_reflns_limit_k_min -25
_diffrn_reflns_limit_l_max 33
_diffrn_reflns_limit_l_min -33
_diffrn_reflns_number 46075
_diffrn_reflns_theta_full 27.5
_diffrn_reflns_theta_max 27.5
_diffrn_reflns_theta_min 1.6
_diffrn_standards_interval_count 0
_diffrn_standards_interval_time 0
_diffrn_standards_number 0
_exptl_absorpt_coefficient_mu 0.776
_exptl_absorpt_correction_T_max 0.955
_exptl_absorpt_correction_T_min 0.888
_exptl_absorpt_correction_type multi-scan
_exptl_absorpt_process_details 'ABSCOR (Higashi, 1995)'
_exptl_crystal_colour red
_exptl_crystal_density_diffrn 1.492
_exptl_crystal_density_method 'not measured'
_exptl_crystal_description plate
_exptl_crystal_F_000 2472
_exptl_crystal_size_max 0.24
_exptl_crystal_size_mid 0.20
_exptl_crystal_size_min 0.06
_refine_diff_density_max 0.37
_refine_diff_density_min -0.36
_refine_ls_extinction_method none
_refine_ls_goodness_of_fit_ref 1.054
_refine_ls_hydrogen_treatment constr
_refine_ls_matrix_type full
_refine_ls_number_parameters 352
_refine_ls_number_reflns 6053
_refine_ls_number_restraints 0
_refine_ls_restrained_S_all 1.054
_refine_ls_R_factor_all 0.105
_refine_ls_R_factor_gt 0.054
_refine_ls_shift/su_max 0.001
_refine_ls_shift/su_mean <0.001
_refine_ls_structure_factor_coef Fsqd
_refine_ls_weighting_details 'calc w=1/[\s^2^(Fo^2^)+(0.0379P)^2^+3.8108P] where P=(Fo^2^+2Fc^2^)/3'
_refine_ls_weighting_scheme calc
_refine_ls_wR_factor_gt 0.093
_refine_ls_wR_factor_ref 0.104
_reflns_number_gt 3934
_reflns_number_total 6053
_reflns_threshold_expression I>2\s(I)
_cod_data_source_file hb2005.cif
_cod_data_source_block I
_cod_depositor_comments
;
The following automatic conversions were performed:
'_symmetry_cell_setting' value 'Orthorhombic' changed to 'orthorhombic'
according to '/home/saulius/struct/CIF-dictionaries/cif_core.dic'
dictionary named 'cif_core.dic' version 2.4.1 from 2010-06-29.

Automatic conversion script
Id: cif_fix_enum 1527 2010-12-29 10:47:43Z saulius 

The following automatic conversions were performed:

'_symmetry_cell_setting' value 'Orthorhombic' changed to
'orthorhombic' according to
/home/saulius/struct/CIF-dictionaries/cif_core.dic dictionary named
'cif_core.dic' version 2.4.1 from 2010-06-29.

Automatic conversion script
Id: cif_fix_values 1715 2011-07-08 13:25:40Z adriana 
;
_cod_database_code 2208325

loop_
_symmetry_equiv_pos_as_xyz
'x, y, z'
'-x+1/2, -y, z+1/2'
'x+1/2, -y+1/2, -z'
'-x, y+1/2, -z+1/2'
'-x, -y, -z'
'x-1/2, y, -z-1/2'
'-x-1/2, y-1/2, z'
'x, -y-1/2, z-1/2'

loop_
_atom_site_type_symbol
_atom_site_label
_atom_site_fract_x
_atom_site_fract_y
_atom_site_fract_z
_atom_site_U_iso_or_equiv
_atom_site_adp_type
_atom_site_calc_flag
_atom_site_refinement_flags
_atom_site_occupancy
Co Co 0.74847(4) 0.728257(18) 0.624231(14) 0.02678(11) Uani d . 1
S S 0.69347(9) 0.73880(4) 0.72034(3) 0.03482(19) Uani d . 1
N N11 1.1618(3) 0.73878(14) 0.63390(10) 0.0450(7) Uani d . 1
H H11 1.2303 0.7633 0.6322 0.054 Uiso calc R 1
N N13 0.9523(3) 0.71219(12) 0.63585(9) 0.0346(6) Uani d . 1
N N21 0.8531(3) 0.69248(14) 0.46735(9) 0.0395(7) Uani d . 1
H H21 0.9067 0.6975 0.4423 0.047 Uiso calc R 1
N N23 0.7657(3) 0.70463(12) 0.54505(9) 0.0306(6) Uani d . 1
N N31 0.8007(3) 0.94209(12) 0.63485(10) 0.0394(7) Uani d . 1
H H31 0.8242 0.9768 0.6523 0.047 Uiso calc R 1
N N33 0.7686(3) 0.83456(11) 0.61508(9) 0.0324(6) Uani d . 1
O O1 0.6975(2) 0.63024(10) 0.63936(8) 0.0354(5) Uani d . 1
O O2 0.5899(3) 0.55307(11) 0.68342(10) 0.0616(8) Uani d . 1
O O3 0.5448(2) 0.75082(10) 0.62036(7) 0.0351(5) Uani d . 1
O O4 0.3846(2) 0.81261(12) 0.65065(9) 0.0477(6) Uani d . 1
O O5 0.2878(3) 0.90230(13) 0.72488(10) 0.0618(8) Uani d . 1
H H5A 0.3584 0.9322 0.7294 0.050 Uiso d R 1
H H5B 0.3197 0.8704 0.7003 0.050 Uiso d R 1
O O6 0.4699(3) 0.44674(16) 0.73324(14) 0.1001(12) Uani d . 1
H H6B 0.3775 0.4401 0.7338 0.050 Uiso d R 1
H H6A 0.4785 0.4881 0.7160 0.050 Uiso d R 1
C C1 0.6377(3) 0.61026(15) 0.67871(12) 0.0348(7) Uani d . 1
C C2 0.6242(4) 0.65560(15) 0.72518(13) 0.0553(11) Uani d . 1
H H2A 0.6636 0.6331 0.7545 0.066 Uiso calc R 1
H H2B 0.5328 0.6604 0.7327 0.066 Uiso calc R 1
C C3 0.5530(3) 0.78977(15) 0.70876(11) 0.0364(8) Uani d . 1
H H3A 0.4885 0.7786 0.7346 0.044 Uiso calc R 1
H H3B 0.5768 0.8365 0.7139 0.044 Uiso calc R 1
C C4 0.4909(3) 0.78330(14) 0.65570(11) 0.0308(7) Uani d . 1
C C12 1.0387(3) 0.76055(16) 0.63246(13) 0.0432(8) Uani d . 1
H H12 1.0166 0.8057 0.6293 0.052 Uiso calc R 1
C C14 0.9904(4) 0.58587(16) 0.64480(13) 0.0460(9) Uani d . 1
H H14 0.9037 0.5735 0.6459 0.055 Uiso calc R 1
C C15 1.0864(4) 0.53859(18) 0.64794(16) 0.0578(11) Uani d . 1
H H15 1.0640 0.4934 0.6507 0.069 Uiso calc R 1
C C16 1.2173(4) 0.5563(2) 0.64707(15) 0.0631(12) Uani d . 1
H H16 1.2797 0.5228 0.6499 0.076 Uiso calc R 1
C C17 1.2557(4) 0.6220(2) 0.64206(13) 0.0521(9) Uani d . 1
H H17 1.3425 0.6340 0.6410 0.062 Uiso calc R 1
C C18 1.1574(3) 0.67001(16) 0.63868(12) 0.0375(8) Uani d . 1
C C19 1.0266(3) 0.65333(15) 0.63990(11) 0.0329(7) Uani d . 1
C C22 0.8611(3) 0.72106(16) 0.51422(12) 0.0375(8) Uani d . 1
H H22 0.9279 0.7497 0.5239 0.045 Uiso calc R 1
C C24 0.5706(3) 0.63115(15) 0.52777(12) 0.0372(8) Uani d . 1
H H24 0.5309 0.6380 0.5596 0.045 Uiso calc R 1
C C25 0.5161(4) 0.58958(17) 0.49097(14) 0.0477(9) Uani d . 1
H H25 0.4379 0.5683 0.4979 0.057 Uiso calc R 1
C C26 0.5773(4) 0.57910(17) 0.44329(14) 0.0512(10) Uani d . 1
H H26 0.5396 0.5497 0.4197 0.061 Uiso calc R 1
C C27 0.6898(4) 0.61041(17) 0.43021(12) 0.0457(9) Uani d . 1
H H27 0.7292 0.6033 0.3984 0.055 Uiso calc R 1
C C28 0.7429(4) 0.65359(14) 0.46688(11) 0.0342(7) Uani d . 1
C C29 0.6862(3) 0.66224(14) 0.51572(11) 0.0291(7) Uani d . 1
C C32 0.8127(3) 0.87789(15) 0.64924(12) 0.0367(8) Uani d . 1
H H32 0.8490 0.8650 0.6806 0.044 Uiso calc R 1
C C34 0.6641(3) 0.85811(16) 0.52778(12) 0.0380(8) Uani d . 1
H H34 0.6476 0.8135 0.5191 0.046 Uiso calc R 1
C C35 0.6322(4) 0.90971(18) 0.49489(13) 0.0465(9) Uani d . 1
H H35 0.5937 0.8995 0.4634 0.056 Uiso calc R 1
C C36 0.6558(3) 0.97681(18) 0.50725(14) 0.0478(9) Uani d . 1
H H36 0.6335 1.0102 0.4837 0.057 Uiso calc R 1
C C37 0.7113(3) 0.99464(16) 0.55348(14) 0.0433(9) Uani d . 1
H H37 0.7267 1.0394 0.5621 0.052 Uiso calc R 1
C C38 0.7433(3) 0.94237(14) 0.58661(11) 0.0332(7) Uani d . 1
C C39 0.7220(3) 0.87478(14) 0.57462(11) 0.0298(7) Uani d . 1

loop_
_atom_site_aniso_label
_atom_site_aniso_U_11
_atom_site_aniso_U_22
_atom_site_aniso_U_33
_atom_site_aniso_U_12
_atom_site_aniso_U_13
_atom_site_aniso_U_23
Co 0.0269(2) 0.02469(17) 0.02879(18) -0.00188(18) 0.00007(18) -0.00074(16)
S 0.0423(5) 0.0328(4) 0.0294(4) 0.0009(4) -0.0081(4) -0.0030(3)
N11 0.0282(18) 0.0502(17) 0.0567(18) -0.0049(13) -0.0019(13) 0.0060(14)
N13 0.0304(16) 0.0343(14) 0.0391(14) 0.0011(11) -0.0021(12) 0.0034(12)
N21 0.0388(18) 0.0519(17) 0.0277(13) 0.0027(14) 0.0064(12) -0.0004(13)
N23 0.0294(17) 0.0311(12) 0.0315(12) -0.0031(11) 0.0035(11) -0.0002(10)
N31 0.0495(19) 0.0270(13) 0.0417(15) -0.0023(12) 0.0014(13) -0.0105(12)
N33 0.0364(18) 0.0273(12) 0.0333(13) -0.0009(11) -0.0018(12) 0.0002(10)
O1 0.0425(14) 0.0290(11) 0.0346(11) -0.0057(10) 0.0097(10) -0.0044(9)
O2 0.085(2) 0.0289(12) 0.0705(17) -0.0153(13) 0.0380(15) -0.0042(12)
O3 0.0340(13) 0.0429(12) 0.0284(10) -0.0003(10) -0.0017(9) -0.0057(9)
O4 0.0298(15) 0.0585(15) 0.0549(14) 0.0072(12) -0.0092(11) -0.0123(12)
O5 0.061(2) 0.0571(16) 0.0668(16) 0.0052(13) 0.0098(14) -0.0068(13)
O6 0.055(2) 0.086(2) 0.159(3) -0.0097(17) -0.003(2) 0.070(2)
C1 0.036(2) 0.0294(16) 0.0392(18) 0.0037(14) 0.0034(15) 0.0009(14)
C2 0.096(3) 0.0319(17) 0.0377(18) -0.0088(19) 0.016(2) 0.0025(16)
C3 0.039(2) 0.0387(17) 0.0318(16) 0.0077(14) 0.0014(14) -0.0057(14)
C4 0.0269(19) 0.0309(16) 0.0346(16) -0.0051(13) -0.0028(14) 0.0006(13)
C12 0.032(2) 0.0386(18) 0.059(2) -0.0016(15) -0.0053(16) 0.0044(17)
C14 0.047(3) 0.0409(18) 0.050(2) 0.0036(17) -0.0022(17) 0.0038(17)
C15 0.060(3) 0.042(2) 0.071(3) 0.0117(19) -0.009(2) 0.0044(19)
C16 0.063(4) 0.060(3) 0.066(3) 0.032(2) -0.009(2) 0.001(2)
C17 0.035(2) 0.072(3) 0.0484(19) 0.017(2) -0.0034(18) -0.0030(18)
C18 0.033(2) 0.0479(19) 0.0320(16) 0.0049(15) -0.0015(14) 0.0001(14)
C19 0.032(2) 0.0411(17) 0.0255(14) 0.0048(14) -0.0006(13) -0.0007(14)
C22 0.035(2) 0.0402(18) 0.0374(17) -0.0036(15) 0.0029(14) -0.0027(15)
C24 0.037(2) 0.0370(17) 0.0378(17) -0.0010(15) -0.0035(15) 0.0011(14)
C25 0.042(2) 0.0428(18) 0.059(2) -0.0065(17) -0.0144(18) 0.0049(18)
C26 0.065(3) 0.040(2) 0.048(2) 0.0010(18) -0.024(2) -0.0080(17)
C27 0.058(3) 0.0444(19) 0.0344(17) 0.0079(18) -0.0076(17) -0.0068(16)
C28 0.037(2) 0.0344(15) 0.0312(14) 0.0041(16) -0.0032(16) 0.0019(13)
C29 0.0288(18) 0.0275(15) 0.0311(15) 0.0047(13) -0.0033(13) 0.0002(12)
C32 0.042(2) 0.0339(17) 0.0342(16) -0.0015(15) -0.0025(15) -0.0025(14)
C34 0.039(2) 0.0346(17) 0.0408(17) -0.0015(15) -0.0030(15) 0.0011(15)
C35 0.042(2) 0.054(2) 0.0436(19) 0.0050(17) -0.0082(16) 0.0089(17)
C36 0.041(2) 0.048(2) 0.055(2) 0.0086(17) 0.0031(17) 0.0213(18)
C37 0.044(3) 0.0258(15) 0.060(2) 0.0040(13) 0.0128(17) 0.0055(15)
C38 0.0302(18) 0.0297(15) 0.0396(16) 0.0018(15) 0.0089(16) -0.0011(13)
C39 0.026(2) 0.0269(15) 0.0365(16) 0.0023(11) 0.0044(13) 0.0014(13)

loop_
_atom_type_symbol
_atom_type_description
_atom_type_scat_dispersion_real
_atom_type_scat_dispersion_imag
_atom_type_scat_source
C C 0.0033 0.0000 'International Tables Vol C Tables 4.2.6.8 and 6.1.1.4'
H H 0.0000 0.0000 'International Tables Vol C Tables 4.2.6.8 and 6.1.1.4'
N N 0.0061 0.0000 'International Tables Vol C Tables 4.2.6.8 and 6.1.1.4'
O O 0.0106 0.0000 'International Tables Vol C Tables 4.2.6.8 and 6.1.1.4'
S S 0.1246 0.0000 'International Tables Vol C Tables 4.2.6.8 and 6.1.1.4'
Co Co 0.3494 0.0000 'International Tables Vol C Tables 4.2.6.8 and 6.1.1.4'

loop_
_geom_angle_atom_site_label_1
_geom_angle_atom_site_label_2
_geom_angle_atom_site_label_3
_geom_angle
_geom_angle_publ_flag
O1 Co N23 89.75(8) n
O1 Co N33 169.52(10) n
N23 Co N33 95.99(9) n
O1 Co N13 94.81(9) n
N23 Co N13 91.15(10) n
N33 Co N13 93.83(10) n
O1 Co O3 87.45(9) n
N23 Co O3 94.79(9) n
N33 Co O3 83.35(9) n
N13 Co O3 173.66(8) n
O1 Co S 80.54(6) n
N23 Co S 168.69(7) n
N33 Co S 92.77(7) n
N13 Co S 95.40(7) n
O3 Co S 79.10(6) n
C3 S C2 101.97(19) ?
C3 S Co 93.66(10) ?
C2 S Co 94.61(11) ?
C12 N11 C18 106.9(3) ?
C12 N11 H11 126.5 ?
C18 N11 H11 126.5 ?
C12 N13 C19 104.0(3) ?
C12 N13 Co 123.2(2) ?
C19 N13 Co 132.1(2) ?
C22 N21 C28 107.3(3) ?
C22 N21 H21 126.4 ?
C28 N21 H21 126.4 ?
C22 N23 C29 105.2(2) ?
C22 N23 Co 126.8(2) ?
C29 N23 Co 127.66(19) ?
C32 N31 C38 107.2(2) ?
C32 N31 H31 126.4 ?
C38 N31 H31 126.4 ?
C32 N33 C39 104.3(2) ?
C32 N33 Co 127.4(2) ?
C39 N33 Co 127.82(19) ?
C1 O1 Co 125.48(19) ?
C4 O3 Co 120.60(19) ?
H5A O5 H5B 103.5 ?
H6B O6 H6A 102.7 ?
O2 C1 O1 124.3(3) ?
O2 C1 C2 115.5(3) ?
O1 C1 C2 120.2(3) ?
C1 C2 S 117.1(2) ?
C1 C2 H2A 108.0 ?
S C2 H2A 108.0 ?
C1 C2 H2B 108.0 ?
S C2 H2B 108.0 ?
H2A C2 H2B 107.3 ?
C4 C3 S 116.4(2) ?
C4 C3 H3A 108.2 ?
S C3 H3A 108.2 ?
C4 C3 H3B 108.2 ?
S C3 H3B 108.2 ?
H3A C3 H3B 107.3 ?
O3 C4 O4 123.8(3) ?
O3 C4 C3 121.0(3) ?
O4 C4 C3 115.2(3) ?
N13 C12 N11 114.0(3) ?
N13 C12 H12 123.0 ?
N11 C12 H12 123.0 ?
C15 C14 C19 118.0(4) ?
C15 C14 H14 121.0 ?
C19 C14 H14 121.0 ?
C14 C15 C16 121.9(4) ?
C14 C15 H15 119.1 ?
C16 C15 H15 119.1 ?
C17 C16 C15 121.4(4) ?
C17 C16 H16 119.3 ?
C15 C16 H16 119.3 ?
C16 C17 C18 116.5(4) ?
C16 C17 H17 121.8 ?
C18 C17 H17 121.8 ?
N11 C18 C19 105.7(3) ?
N11 C18 C17 131.4(3) ?
C19 C18 C17 122.9(3) ?
C18 C19 C14 119.4(3) ?
C18 C19 N13 109.3(3) ?
C14 C19 N13 131.3(3) ?
N23 C22 N21 113.4(3) ?
N23 C22 H22 123.3 ?
N21 C22 H22 123.3 ?
C25 C24 C29 117.7(3) ?
C25 C24 H24 121.1 ?
C29 C24 H24 121.1 ?
C24 C25 C26 120.7(4) ?
C24 C25 H25 119.6 ?
C26 C25 H25 119.6 ?
C27 C26 C25 122.4(3) ?
C27 C26 H26 118.8 ?
C25 C26 H26 118.8 ?
C26 C27 C28 116.7(3) ?
C26 C27 H27 121.7 ?
C28 C27 H27 121.7 ?
N21 C28 C27 132.7(3) ?
N21 C28 C29 105.6(3) ?
C27 C28 C29 121.6(3) ?
C24 C29 N23 130.9(3) ?
C24 C29 C28 120.7(3) ?
N23 C29 C28 108.5(3) ?
N33 C32 N31 114.0(3) ?
N33 C32 H32 123.0 ?
N31 C32 H32 123.0 ?
C35 C34 C39 117.7(3) ?
C35 C34 H34 121.1 ?
C39 C34 H34 121.1 ?
C34 C35 C36 122.1(3) ?
C34 C35 H35 119.0 ?
C36 C35 H35 119.0 ?
C37 C36 C35 121.3(3) ?
C37 C36 H36 119.3 ?
C35 C36 H36 119.3 ?
C36 C37 C38 116.4(3) ?
C36 C37 H37 121.8 ?
C38 C37 H37 121.8 ?
N31 C38 C37 131.6(3) ?
N31 C38 C39 105.3(2) ?
C37 C38 C39 123.1(3) ?
C34 C39 C38 119.4(3) ?
C34 C39 N33 131.4(3) ?
C38 C39 N33 109.2(3) ?

loop_
_geom_bond_atom_site_label_1
_geom_bond_atom_site_label_2
_geom_bond_distance
_geom_bond_publ_flag
Co S 2.5597(8) y
Co O1 2.056(2) y
Co O3 2.156(2) y
Co N13 2.154(3) y
Co N23 2.109(2) y
Co N33 2.136(2) y
S C2 1.807(3) n
S C3 1.796(3) n
N11 C12 1.346(4) ?
N11 C18 1.373(4) ?
N11 H11 0.8600 ?
N13 C12 1.315(4) ?
N13 C19 1.403(4) ?
N21 C22 1.342(4) ?
N21 C28 1.377(4) ?
N21 H21 0.8600 ?
N23 C22 1.311(4) ?
N23 C29 1.401(4) ?
N31 C32 1.335(4) ?
N31 C38 1.382(4) ?
N31 H31 0.8600 ?
N33 C32 1.316(4) ?
N33 C39 1.403(4) ?
O1 C1 1.256(4) ?
O2 C1 1.246(4) ?
O3 C4 1.250(3) ?
O4 C4 1.250(4) ?
O5 H5A 0.9488 ?
O5 H5B 0.9570 ?
O6 H6B 0.9648 ?
O6 H6A 0.9406 ?
C1 C2 1.509(4) ?
C2 H2A 0.9700 ?
C2 H2B 0.9700 ?
C3 C4 1.522(4) ?
C3 H3A 0.9700 ?
C3 H3B 0.9700 ?
C12 H12 0.9300 ?
C14 C15 1.370(5) ?
C14 C19 1.398(4) ?
C14 H14 0.9300 ?
C15 C16 1.399(6) ?
C15 H15 0.9300 ?
C16 C17 1.371(6) ?
C16 H16 0.9300 ?
C17 C18 1.397(5) ?
C17 H17 0.9300 ?
C18 C19 1.393(5) ?
C22 H22 0.9300 ?
C24 C25 1.381(4) ?
C24 C29 1.381(4) ?
C24 H24 0.9300 ?
C25 C26 1.402(5) ?
C25 H25 0.9300 ?
C26 C27 1.363(5) ?
C26 H26 0.9300 ?
C27 C28 1.392(4) ?
C27 H27 0.9300 ?
C28 C29 1.403(4) ?
C32 H32 0.9300 ?
C34 C35 1.373(4) ?
C34 C39 1.392(4) ?
C34 H34 0.9300 ?
C35 C36 1.393(5) ?
C35 H35 0.9300 ?
C36 C37 1.374(5) ?
C36 H36 0.9300 ?
C37 C38 1.387(4) ?
C37 H37 0.9300 ?
C38 C39 1.396(4) ?

loop_
_geom_hbond_atom_site_label_D
_geom_hbond_atom_site_label_H
_geom_hbond_atom_site_label_A
_geom_hbond_site_symmetry_A
_geom_hbond_distance_DH
_geom_hbond_distance_HA
_geom_hbond_distance_DA
_geom_hbond_angle_DHA
_geom_hbond_publ_flag
O5 H5A O6 4_656 0.95 2.04 2.870(4) 145 y
O5 H5B O4 . 0.96 1.85 2.805(4) 177 y
O6 H6A O2 . 0.94 1.93 2.769(4) 148 y
O6 H6B O5 7_655 0.96 1.88 2.816(4) 162 y
N11 H11 O4 1_655 0.86 1.93 2.766(4) 163 y
N21 H21 O3 3_566 0.86 2.39 3.217(3) 161 y
N21 H21 O4 3_566 0.86 2.42 3.072(3) 133 y
N31 H31 O2 7_765 0.86 1.93 2.780(4) 168 y

loop_
_geom_torsion_atom_site_label_1
_geom_torsion_atom_site_label_2
_geom_torsion_atom_site_label_3
_geom_torsion_atom_site_label_4
_geom_torsion
O1 Co S C3 -112.04(13)
N23 Co S C3 -80.9(4)
N33 Co S C3 59.85(13)
N13 Co S C3 153.96(13)
O3 Co S C3 -22.84(12)
O1 Co S C2 -9.71(16)
N23 Co S C2 21.4(4)
N33 Co S C2 162.18(17)
N13 Co S C2 -103.70(16)
O3 Co S C2 79.50(16)
O1 Co N13 C12 -178.1(3)
N23 Co N13 C12 92.0(3)
N33 Co N13 C12 -4.0(3)
S Co N13 C12 -97.2(3)
O1 Co N13 C19 13.3(3)
N23 Co N13 C19 -76.6(3)
N33 Co N13 C19 -172.6(3)
S Co N13 C19 94.2(3)
O1 Co N23 C22 -133.2(3)
N33 Co N23 C22 55.6(3)
N13 Co N23 C22 -38.4(3)
O3 Co N23 C22 139.4(3)
S Co N23 C22 -163.8(3)
O1 Co N23 C29 39.1(2)
N33 Co N23 C29 -132.1(2)
N13 Co N23 C29 133.9(2)
O3 Co N23 C29 -48.4(2)
S Co N23 C29 8.4(6)
O1 Co N33 C32 83.9(6)
N23 Co N33 C32 -153.2(3)
N13 Co N33 C32 -61.6(3)
O3 Co N33 C32 112.7(3)
S Co N33 C32 34.0(3)
O1 Co N33 C39 -86.6(5)
N23 Co N33 C39 36.3(3)
N13 Co N33 C39 127.9(3)
O3 Co N33 C39 -57.8(2)
S Co N33 C39 -136.5(2)
N23 Co O1 C1 -159.2(3)
N33 Co O1 C1 -35.8(6)
N13 Co O1 C1 109.7(3)
O3 Co O1 C1 -64.4(3)
S Co O1 C1 15.0(3)
O1 Co O3 C4 107.5(2)
N23 Co O3 C4 -163.0(2)
N33 Co O3 C4 -67.5(2)
S Co O3 C4 26.6(2)
Co O1 C1 O2 168.1(3)
Co O1 C1 C2 -14.3(5)
O2 C1 C2 S 179.4(3)
O1 C1 C2 S 1.6(5)
C3 S C2 C1 102.2(3)
Co S C2 C1 7.5(3)
C2 S C3 C4 -71.7(3)
Co S C3 C4 23.8(2)
Co O3 C4 O4 161.2(2)
Co O3 C4 C3 -18.6(4)
S C3 C4 O3 -8.8(4)
S C3 C4 O4 171.5(2)
C19 N13 C12 N11 0.0(4)
Co N13 C12 N11 -171.3(2)
C18 N11 C12 N13 0.0(4)
C19 C14 C15 C16 0.9(6)
C14 C15 C16 C17 -1.2(6)
C15 C16 C17 C18 0.9(6)
C12 N11 C18 C19 0.0(3)
C12 N11 C18 C17 -179.9(3)
C16 C17 C18 N11 179.4(3)
C16 C17 C18 C19 -0.4(5)
N11 C18 C19 C14 -179.8(3)
C17 C18 C19 C14 0.1(5)
N11 C18 C19 N13 0.0(3)
C17 C18 C19 N13 179.9(3)
C15 C14 C19 C18 -0.3(5)
C15 C14 C19 N13 179.9(3)
C12 N13 C19 C18 0.0(3)
Co N13 C19 C18 170.2(2)
C12 N13 C19 C14 179.7(3)
Co N13 C19 C14 -10.1(5)
C29 N23 C22 N21 -1.0(4)
Co N23 C22 N21 172.6(2)
C28 N21 C22 N23 -0.1(4)
C29 C24 C25 C26 0.6(5)
C24 C25 C26 C27 -2.1(5)
C25 C26 C27 C28 0.4(5)
C22 N21 C28 C27 -176.1(3)
C22 N21 C28 C29 1.1(3)
C26 C27 C28 N21 179.5(3)
C26 C27 C28 C29 2.6(5)
C25 C24 C29 N23 -177.7(3)
C25 C24 C29 C28 2.4(5)
C22 N23 C29 C24 -178.3(3)
Co N23 C29 C24 8.2(5)
C22 N23 C29 C28 1.7(3)
Co N23 C29 C28 -171.9(2)
N21 C28 C29 C24 178.2(3)
C27 C28 C29 C24 -4.1(5)
N21 C28 C29 N23 -1.7(3)
C27 C28 C29 N23 175.9(3)
C39 N33 C32 N31 -0.6(4)
Co N33 C32 N31 -172.9(2)
C38 N31 C32 N33 0.0(4)
C39 C34 C35 C36 -0.2(5)
C34 C35 C36 C37 -0.7(6)
C35 C36 C37 C38 0.6(5)
C32 N31 C38 C37 -178.3(4)
C32 N31 C38 C39 0.7(4)
C36 C37 C38 N31 179.1(3)
C36 C37 C38 C39 0.3(5)
C35 C34 C39 C38 1.0(5)
C35 C34 C39 N33 -177.9(3)
N31 C38 C39 C34 179.8(3)
C37 C38 C39 C34 -1.1(5)
N31 C38 C39 N33 -1.0(3)
C37 C38 C39 N33 178.0(3)
C32 N33 C39 C34 -180.0(3)
Co N33 C39 C34 -7.8(5)
C32 N33 C39 C38 1.0(3)
Co N33 C39 C38 173.2(2)
